data_1565453
loop_
_publ_author_name
'Adonin, Sergey A.'
'Bondarenko, Mikhail A.'
'Novikov, Alexander S.'
'Plyusnin, Pavel E.'
'Korolkov, Ilya V.'
'Sokolov, Maxim N.'
'Fedin, Vladimir P.'

_publ_section_title
;
 Five new Sb(V) bromide complexes and their polybromide derivatives with
 pyridinium-type cations: Structures, thermal stability and features of
 halogen&#x22EF;halogen contacts in solid state
;
_journal_name_full 'Inorganica Chimica Acta'
_journal_page_first 119278
_journal_paper_doi 10.1016/j.ica.2019.119278
_journal_volume 502
_journal_year 2020
_chemical_formula_sum 'C7 H0 Br6 N Sb'
_chemical_formula_weight 699.29
_space_group_crystal_system triclinic
_space_group_IT_number 2
_space_group_name_Hall '-P 1'
_space_group_name_H-M_alt 'P -1'
_atom_sites_solution_hydrogens geom
_audit_creation_method SHELXL-2014/7
_cell_angle_alpha 75.226(4)
_cell_angle_beta 88.079(4)
_cell_angle_gamma 79.872(4)
_cell_formula_units_Z 2
_cell_length_a 7.6803(4)
_cell_length_b 8.5900(4)
_cell_length_c 12.6261(5)
_cell_measurement_reflns_used 1762
_cell_measurement_temperature 150(2)
_cell_measurement_theta_max 29.3990
_cell_measurement_theta_min 2.4920
_cell_volume 792.84(7)
_computing_cell_refinement 'CrysAlisPro 1.171.38.46 (Rigaku OD, 2015)'
_computing_data_collection 'CrysAlisPro 1.171.38.46 (Rigaku OD, 2015)'
_computing_data_reduction 'CrysAlisPro 1.171.38.46 (Rigaku OD, 2015)'
_computing_structure_refinement 'SHELXL-2014/7 (Sheldrick, 2014)'
_diffrn_ambient_temperature 150(2)
_diffrn_detector_area_resol_mean 10.6168
_diffrn_measured_fraction_theta_full 0.998
_diffrn_measured_fraction_theta_max 0.834
_diffrn_measurement_device_type 'New Xcalibur, AtlasS2'
_diffrn_measurement_method '\w scans'
_diffrn_radiation_type MoK\a
_diffrn_radiation_wavelength 0.71073
_diffrn_reflns_av_R_equivalents 0.0360
_diffrn_reflns_av_unetI/netI 0.0708
_diffrn_reflns_Laue_measured_fraction_full 0.998
_diffrn_reflns_Laue_measured_fraction_max 0.834
_diffrn_reflns_limit_h_max 9
_diffrn_reflns_limit_h_min -10
_diffrn_reflns_limit_k_max 11
_diffrn_reflns_limit_k_min -10
_diffrn_reflns_limit_l_max 17
_diffrn_reflns_limit_l_min -16
_diffrn_reflns_number 6073
_diffrn_reflns_point_group_measured_fraction_full 0.998
_diffrn_reflns_point_group_measured_fraction_max 0.834
_diffrn_reflns_theta_full 25.500
_diffrn_reflns_theta_max 29.465
_diffrn_reflns_theta_min 2.490
_diffrn_source 'fine-focus sealed X-ray tube'
_exptl_absorpt_coefficient_mu 16.831
_exptl_absorpt_correction_T_max 1.00000
_exptl_absorpt_correction_T_min 0.20486
_exptl_absorpt_correction_type multi-scan
_exptl_absorpt_process_details
;
CrysAlisPro 1.171.39.46 (Rigaku Oxford Diffraction, 2018)
Empirical absorption correction using spherical harmonics,
 implemented in SCALE3 ABSPACK scaling algorithm.
;
_exptl_crystal_colour purple
_exptl_crystal_density_diffrn 2.929
_exptl_crystal_description block
_exptl_crystal_F_000 620
_exptl_crystal_size_max 0.320
_exptl_crystal_size_mid 0.160
_exptl_crystal_size_min 0.120
_refine_diff_density_max 3.040
_refine_diff_density_min -2.225
_refine_diff_density_rms 0.361
_refine_ls_extinction_coef .
_refine_ls_extinction_method none
_refine_ls_goodness_of_fit_ref 0.933
_refine_ls_hydrogen_treatment constr
_refine_ls_matrix_type full
_refine_ls_number_parameters 136
_refine_ls_number_reflns 3675
_refine_ls_number_restraints 0
_refine_ls_restrained_S_all 0.933
_refine_ls_R_factor_all 0.0799
_refine_ls_R_factor_gt 0.0574
_refine_ls_shift/su_max 0.000
_refine_ls_shift/su_mean 0.000
_refine_ls_structure_factor_coef Fsqd
_refine_ls_weighting_details 'w=1/[\s^2^(Fo^2^)+(0.1000P)^2^] where P=(Fo^2^+2Fc^2^)/3'
_refine_ls_weighting_scheme calc
_refine_ls_wR_factor_gt 0.1436
_refine_ls_wR_factor_ref 0.1655
_reflns_Friedel_coverage 0.000
_reflns_Friedel_fraction_full .
_reflns_Friedel_fraction_max .
_reflns_number_gt 2653
_reflns_number_total 3675
_reflns_threshold_expression 'I > 2\s(I)'
_cod_data_source_file ICA-2020-502-119278.cif
_cod_data_source_block BM43_a
_cod_original_cell_volume 792.85(7)
_cod_database_code 1565453
_shelx_shelxl_version_number 2014/7
_shelx_space_group_comment
;
The symmetry employed for this shelxl refinement is uniquely defined
by the following loop, which should always be used as a source of
symmetry information in preference to the above space-group names.
They are only intended as comments.
;
_shelx_estimated_absorpt_t_min 0.075
_shelx_estimated_absorpt_t_max 0.237

loop_
_space_group_symop_operation_xyz
'x, y, z'
'-x, -y, -z'

loop_
_atom_site_label
_atom_site_type_symbol
_atom_site_fract_x
_atom_site_fract_y
_atom_site_fract_z
_atom_site_U_iso_or_equiv
_atom_site_adp_type
_atom_site_occupancy
_atom_site_site_symmetry_order
_atom_site_calc_flag
_atom_site_refinement_flags_posn
_atom_site_refinement_flags_adp
_atom_site_refinement_flags_occupancy
_atom_site_disorder_assembly
_atom_site_disorder_group
Sb1 Sb 0.24747(7) 0.69570(6) 0.20917(4) 0.01930(18) Uani 1 1 d . . . . .
Br1 Br 0.46474(12) 0.77651(12) 0.05808(7) 0.0314(3) Uani 1 1 d . . . . .
C1 C 0.8041(12) 0.3897(11) 0.1562(8) 0.033(2) Uani 1 1 d . . . . .
H1A H 0.7879 0.3646 0.0861 0.050 Uiso 1 1 calc R U . . .
H1B H 0.9228 0.4152 0.1599 0.050 Uiso 1 1 calc R U . . .
H1C H 0.7155 0.4839 0.1626 0.050 Uiso 1 1 calc R U . . .
N1 N 0.7829(9) 0.2461(9) 0.2473(5) 0.0237(16) Uani 1 1 d . . . . .
Br2 Br 0.49972(13) 0.60058(12) 0.34984(7) 0.0322(3) Uani 1 1 d . . . . .
C2 C 0.8175(11) 0.2513(11) 0.3486(7) 0.0263(19) Uani 1 1 d . . . . .
H2 H 0.8561 0.3445 0.3610 0.032 Uiso 1 1 calc R U . . .
C3 C 0.7972(12) 0.1199(11) 0.4370(7) 0.030(2) Uani 1 1 d . . . . .
H3 H 0.8260 0.1230 0.5089 0.036 Uiso 1 1 calc R U . . .
Br3 Br 0.29048(12) 0.40742(11) 0.18071(7) 0.0282(2) Uani 1 1 d . . . . .
Br4 Br 0.03909(13) 0.61507(12) 0.36852(7) 0.0311(3) Uani 1 1 d . . . . .
C4 C 0.7366(11) -0.0128(11) 0.4214(7) 0.0263(19) Uani 1 1 d . . . . .
C5 C 0.7038(11) -0.0135(11) 0.3139(7) 0.027(2) Uani 1 1 d . . . . .
H5 H 0.6635 -0.1043 0.2990 0.033 Uiso 1 1 calc R U . . .
Br5 Br -0.01478(12) 0.78428(12) 0.07816(7) 0.0306(3) Uani 1 1 d . . . . .
C6 C 0.7296(11) 0.1175(11) 0.2286(7) 0.028(2) Uani 1 1 d . . . . .
H6 H 0.7087 0.1149 0.1553 0.034 Uiso 1 1 calc R U . . .
Br6 Br 0.21023(13) 0.98460(11) 0.23645(8) 0.0314(3) Uani 1 1 d . . . . .
C7 C 0.7096(13) -0.1515(13) 0.5141(8) 0.037(2) Uani 1 1 d . . . . .
H7A H 0.8237 -0.2054 0.5495 0.055 Uiso 1 1 calc R U . . .
H7B H 0.6569 -0.2300 0.4868 0.055 Uiso 1 1 calc R U . . .
H7C H 0.6303 -0.1110 0.5673 0.055 Uiso 1 1 calc R U . . .

loop_
_atom_site_aniso_label
_atom_site_aniso_U_11
_atom_site_aniso_U_22
_atom_site_aniso_U_33
_atom_site_aniso_U_23
_atom_site_aniso_U_13
_atom_site_aniso_U_12
Sb1 0.0278(3) 0.0149(3) 0.0149(3) -0.0009(2) -0.0009(2) -0.0070(2)
Br1 0.0342(5) 0.0342(6) 0.0222(5) 0.0031(4) 0.0039(4) -0.0121(4)
C1 0.034(5) 0.019(5) 0.036(5) 0.014(4) -0.007(4) -0.005(4)
N1 0.030(4) 0.017(4) 0.022(4) -0.004(3) -0.002(3) 0.000(3)
Br2 0.0413(5) 0.0282(6) 0.0252(5) -0.0014(4) -0.0130(4) -0.0064(4)
C2 0.033(5) 0.018(5) 0.031(5) -0.008(4) -0.009(4) -0.006(4)
C3 0.045(6) 0.024(5) 0.024(5) -0.013(4) -0.008(4) -0.005(4)
Br3 0.0365(5) 0.0186(5) 0.0312(5) -0.0083(4) 0.0004(4) -0.0061(4)
Br4 0.0431(6) 0.0243(5) 0.0254(5) -0.0033(4) 0.0114(4) -0.0108(4)
C4 0.027(4) 0.023(5) 0.025(4) -0.006(4) -0.001(3) 0.006(4)
C5 0.033(5) 0.015(5) 0.032(5) 0.002(4) -0.010(4) -0.008(4)
Br5 0.0343(5) 0.0255(6) 0.0300(5) -0.0013(4) -0.0103(4) -0.0066(4)
C6 0.031(5) 0.026(5) 0.028(5) -0.010(4) -0.005(4) -0.002(4)
Br6 0.0426(6) 0.0190(5) 0.0350(5) -0.0084(4) -0.0027(4) -0.0084(4)
C7 0.040(6) 0.040(6) 0.031(5) -0.009(5) 0.005(4) -0.012(5)

loop_
_atom_type_symbol
_atom_type_description
_atom_type_scat_dispersion_real
_atom_type_scat_dispersion_imag
_atom_type_scat_source
C C 0.0033 0.0016 'International Tables Vol C Tables 4.2.6.8 and 6.1.1.4'
H H 0.0000 0.0000 'International Tables Vol C Tables 4.2.6.8 and 6.1.1.4'
N N 0.0061 0.0033 'International Tables Vol C Tables 4.2.6.8 and 6.1.1.4'
Br Br -0.2901 2.4595 'International Tables Vol C Tables 4.2.6.8 and 6.1.1.4'
Sb Sb -0.5866 1.5461 'International Tables Vol C Tables 4.2.6.8 and 6.1.1.4'

loop_
_geom_angle_atom_site_label_1
_geom_angle_atom_site_label_2
_geom_angle_atom_site_label_3
_geom_angle
_geom_angle_site_symmetry_1
_geom_angle_site_symmetry_3
Br5 Sb1 Br1 92.92(3) . .
Br5 Sb1 Br2 176.73(3) . .
Br1 Sb1 Br2 90.34(3) . .
Br5 Sb1 Br3 90.47(3) . .
Br1 Sb1 Br3 90.61(3) . .
Br2 Sb1 Br3 89.27(3) . .
Br5 Sb1 Br6 90.09(4) . .
Br1 Sb1 Br6 88.47(3) . .
Br2 Sb1 Br6 90.23(4) . .
Br3 Sb1 Br6 178.95(3) . .
Br5 Sb1 Br4 89.69(3) . .
Br1 Sb1 Br4 177.20(4) . .
Br2 Sb1 Br4 87.06(3) . .
Br3 Sb1 Br4 90.40(3) . .
Br6 Sb1 Br4 90.50(3) . .
N1 C1 H1A 109.5 . .
N1 C1 H1B 109.5 . .
H1A C1 H1B 109.5 . .
N1 C1 H1C 109.5 . .
H1A C1 H1C 109.5 . .
H1B C1 H1C 109.5 . .
C6 N1 C2 120.8(7) . .
C6 N1 C1 121.1(7) . .
C2 N1 C1 118.1(8) . .
N1 C2 C3 120.0(8) . .
N1 C2 H2 120.0 . .
C3 C2 H2 120.0 . .
C4 C3 C2 120.9(8) . .
C4 C3 H3 119.5 . .
C2 C3 H3 119.5 . .
C3 C4 C5 116.9(8) . .
C3 C4 C7 121.9(8) . .
C5 C4 C7 121.2(8) . .
C6 C5 C4 120.2(9) . .
C6 C5 H5 119.9 . .
C4 C5 H5 119.9 . .
N1 C6 C5 121.0(8) . .
N1 C6 H6 119.5 . .
C5 C6 H6 119.5 . .
C4 C7 H7A 109.5 . .
C4 C7 H7B 109.5 . .
H7A C7 H7B 109.5 . .
C4 C7 H7C 109.5 . .
H7A C7 H7C 109.5 . .
H7B C7 H7C 109.5 . .

loop_
_geom_bond_atom_site_label_1
_geom_bond_atom_site_label_2
_geom_bond_distance
_geom_bond_site_symmetry_2
Sb1 Br5 2.5327(10) .
Sb1 Br1 2.5346(9) .
Sb1 Br2 2.5513(10) .
Sb1 Br3 2.5552(10) .
Sb1 Br6 2.5570(11) .
Sb1 Br4 2.5598(9) .
C1 N1 1.485(10) .
C1 H1A 0.9800 .
C1 H1B 0.9800 .
C1 H1C 0.9800 .
N1 C6 1.321(12) .
N1 C2 1.328(11) .
C2 C3 1.397(12) .
C2 H2 0.9500 .
C3 C4 1.364(13) .
C3 H3 0.9500 .
C4 C5 1.391(12) .
C4 C7 1.480(12) .
C5 C6 1.383(12) .
C5 H5 0.9500 .
C6 H6 0.9500 .
C7 H7A 0.9800 .
C7 H7B 0.9800 .
C7 H7C 0.9800 .
